data_7009436
loop_
_publ_author_name
'Xu, Xingling'
'James, Stuart L.'
'Mingos, D. Michael P.'
'White, Andrew J. P.'
'Williams, David J.'

_publ_section_title
;
 Platinum(II) phosphine and orotate complexes with aminopyridine
 co-ligands, and their molecular recognition via hydrogen
 bonding&#x200A;&#x2020;
;
_journal_issue 21
_journal_name_full 'Journal of the Chemical Society, Dalton Transactions'
_journal_page_first 3783
_journal_paper_doi 10.1039/b000974l
_journal_year 2000
_chemical_formula_sum 'C24 H41 Cl6 N5 O4 P2 Pt'
_chemical_formula_weight 933.35
_chemical_name_systematic
; 
 ? 
;
_space_group_IT_number 4
_symmetry_cell_setting monoclinic
_symmetry_space_group_name_Hall 'P 2yb'
_symmetry_space_group_name_H-M 'P 1 21 1'
_audit_creation_method SHELXL
_cell_angle_alpha 90.00
_cell_angle_beta 103.527(8)
_cell_angle_gamma 90.00
_cell_formula_units_Z 2
_cell_length_a 8.7545(8)
_cell_length_b 17.979(3)
_cell_length_c 14.1080(9)
_cell_measurement_reflns_used 29
_cell_measurement_temperature 293(2)
_cell_measurement_theta_max 27.90
_cell_measurement_theta_min 11.06
_cell_volume 2159.0(4)
_computing_cell_refinement 'Siemens XSCANS'
_computing_data_collection 'Siemens XSCANS'
_computing_data_reduction 'Siemens SHELXTL'
_computing_molecular_graphics 'Siemens SHELXTL'
_computing_publication_material 'Siemens SHELXTL'
_computing_structure_refinement 'SHELXL-93 (Sheldrick, 1993)'
_computing_structure_solution 'SHELXS-86 (Sheldrick, 1990)'
_diffrn_ambient_temperature 293(2)
_diffrn_measurement_device 'Siemens P4'
_diffrn_measurement_method '\w scans'
_diffrn_radiation_monochromator graphite
_diffrn_radiation_source 'fine-focus sealed tube'
_diffrn_radiation_type CuK\a
_diffrn_radiation_wavelength 1.54178
_diffrn_reflns_av_R_equivalents 0.0732
_diffrn_reflns_av_sigmaI/netI 0.0634
_diffrn_reflns_limit_h_max 9
_diffrn_reflns_limit_h_min -9
_diffrn_reflns_limit_k_max 20
_diffrn_reflns_limit_k_min -3
_diffrn_reflns_limit_l_max 15
_diffrn_reflns_limit_l_min -15
_diffrn_reflns_number 3563
_diffrn_reflns_theta_max 59.98
_diffrn_reflns_theta_min 3.22
_diffrn_standards_decay_% 20.16
_diffrn_standards_interval_count 97
_diffrn_standards_number 3
_exptl_absorpt_coefficient_mu 10.455
_exptl_absorpt_correction_T_max 0.1017
_exptl_absorpt_correction_T_min 0.0190
_exptl_absorpt_correction_type Ellipsoidal
_exptl_crystal_colour Orange/yellow
_exptl_crystal_density_diffrn 1.436
_exptl_crystal_description blocks
_exptl_crystal_F_000 924
_exptl_crystal_size_max 0.67
_exptl_crystal_size_mid 0.43
_exptl_crystal_size_min 0.30
_refine_diff_density_max 1.959
_refine_diff_density_min -1.899
_refine_diff_density_rms 0.213
_refine_ls_abs_structure_details 'Flack H D (1983), Acta Cryst. A39, 876-881'
_refine_ls_abs_structure_Flack -0.04(4)
_refine_ls_goodness_of_fit_all 1.001
_refine_ls_goodness_of_fit_obs 1.096
_refine_ls_number_parameters 425
_refine_ls_number_reflns 3154
_refine_ls_number_restraints 394
_refine_ls_restrained_S_all 1.045
_refine_ls_restrained_S_obs 1.083
_refine_ls_R_factor_all 0.1147
_refine_ls_R_factor_obs 0.0881
_refine_ls_shift/esd_max 0.001
_refine_ls_wR_factor_all 0.2943
_refine_ls_wR_factor_obs 0.1415
_reflns_number_observed 2728
_reflns_number_total 3320
_reflns_observed_criterion >2sigma(I)
_cod_data_source_file b000974l.txt
_cod_data_source_block MM9726
_cod_depositor_comments
;
The following automatic conversions were performed:
'_symmetry_cell_setting' value 'Monoclinic' changed to 'monoclinic'
according to '/home/saulius/struct/CIF-dictionaries/cif_core.dic'
dictionary named 'cif_core.dic' version 2.4.1 from 2010-06-29.

Automatic conversion script
Id: cif_fix_enum 1527 2010-12-29 10:47:43Z saulius 
;
_cod_original_sg_symbol_H-M P2(1)
_cod_original_formula_sum 'C24 H41 N5 O4 P2 Cl6 Pt'
_cod_database_code 7009436

loop_
_symmetry_equiv_pos_as_xyz
'x, y, z'
'-x, y+1/2, -z'

loop_
_atom_site_aniso_label
_atom_site_aniso_U_11
_atom_site_aniso_U_22
_atom_site_aniso_U_33
_atom_site_aniso_U_23
_atom_site_aniso_U_13
_atom_site_aniso_U_12
Pt 0.0465(5) 0.1143(8) 0.0605(6) -0.0015(8) 0.0220(3) -0.0030(7)
P1 0.058(3) 0.085(4) 0.079(4) -0.020(3) 0.024(3) 0.008(3)
P2 0.063(4) 0.125(7) 0.122(6) -0.064(6) 0.030(4) -0.024(4)
N1 0.066(12) 0.074(12) 0.086(15) -0.001(10) 0.026(11) 0.001(10)
C2 0.065(14) 0.091(16) 0.069(14) -0.016(12) 0.028(11) 0.009(12)
C3 0.062(13) 0.079(14) 0.063(12) 0.003(11) 0.026(10) -0.001(11)
C4 0.080(15) 0.070(12) 0.096(15) 0.000(11) 0.032(13) -0.014(12)
O4 0.088(14) 0.059(8) 0.123(17) 0.006(10) 0.064(13) 0.001(9)
N5 0.054(8) 0.047(8) 0.068(9) 0.002(7) 0.020(7) 0.003(6)
C6 0.053(13) 0.074(16) 0.077(20) 0.041(14) 0.000(13) 0.011(12)
O6 0.092(14) 0.090(12) 0.078(12) 0.005(10) 0.033(11) 0.032(11)
C7 0.059(12) 0.102(18) 0.049(12) -0.001(11) 0.019(9) -0.006(12)
O7 0.100(15) 0.085(12) 0.093(16) 0.004(12) 0.021(12) 0.027(11)
O8 0.167(18) 0.111(14) 0.094(14) -0.012(11) 0.050(13) 0.006(14)
N9 0.068(12) 0.060(9) 0.083(13) 0.003(9) 0.031(10) 0.000(8)
C10 0.035(9) 0.075(12) 0.058(12) -0.006(9) 0.012(9) 0.002(9)
N10 0.147(27) 0.151(27) 0.103(22) 0.026(19) 0.093(21) 0.062(22)
C11 0.061(14) 0.123(22) 0.066(14) -0.007(14) 0.029(11) -0.001(14)
C12 0.080(18) 0.119(24) 0.079(18) -0.018(16) 0.006(14) -0.020(17)
C13 0.075(17) 0.107(19) 0.081(17) 0.026(15) 0.022(14) 0.011(15)
C14 0.075(13) 0.061(9) 0.049(10) 0.003(8) 0.001(9) -0.002(10)
N14 0.137(26) 0.076(15) 0.085(16) -0.002(11) 0.004(17) -0.007(15)
C15 0.106(14) 0.119(14) 0.122(15) -0.023(12) 0.040(12) 0.040(12)
C16 0.219(28) 0.222(28) 0.220(28) -0.005(18) 0.054(18) 0.003(19)
C17 0.095(16) 0.121(18) 0.116(17) -0.033(15) 0.047(14) 0.005(15)
C18 0.167(23) 0.177(24) 0.177(22) -0.005(18) 0.057(17) 0.002(18)
C19 0.091(15) 0.105(16) 0.102(16) -0.017(14) 0.046(13) 0.014(14)
C20 0.134(26) 0.107(21) 0.143(26) -0.010(20) 0.090(22) 0.011(20)
C21 0.101(13) 0.130(14) 0.130(14) -0.006(15) 0.011(12) 0.014(14)
C22 0.101(25) 0.217(37) 0.146(32) -0.013(32) 0.026(25) 0.006(29)
C23 0.098(14) 0.121(14) 0.113(14) -0.023(13) 0.033(12) 0.003(12)
C24 0.175(30) 0.175(29) 0.185(30) -0.033(26) 0.065(25) -0.028(26)
C25 0.117(12) 0.128(12) 0.124(12) -0.008(9) 0.035(9) -0.004(9)
C26 0.177(30) 0.206(32) 0.195(31) -0.003(28) 0.083(26) -0.005(27)
C30 0.106(18) 0.115(18) 0.095(16) -0.011(14) 0.039(14) 0.014(15)
C31 0.136(21) 0.137(21) 0.136(21) -0.006(10) 0.031(11) 0.005(10)
Cl1 0.190(28) 0.139(19) 0.099(15) -0.007(13) -0.008(16) 0.003(18)
Cl2 0.134(10) 0.100(8) 0.116(9) 0.010(7) 0.026(8) 0.012(8)
Cl3 0.119(15) 0.165(19) 0.097(12) -0.001(12) 0.036(10) -0.011(14)
Cl4 0.199(27) 0.125(15) 0.098(13) 0.000(11) 0.044(15) -0.010(16)
Cl5 0.197(34) 0.131(21) 0.110(20) -0.004(15) 0.047(21) 0.058(22)
Cl6 0.138(18) 0.149(18) 0.127(17) -0.010(14) 0.046(14) 0.004(16)
Cl7 0.158(17) 0.155(16) 0.152(16) -0.005(13) 0.054(14) -0.008(14)

loop_
_atom_site_label
_atom_site_type_symbol
_atom_site_fract_x
_atom_site_fract_y
_atom_site_fract_z
_atom_site_U_iso_or_equiv
_atom_site_thermal_displace_type
_atom_site_occupancy
_atom_site_calc_flag
_atom_site_refinement_flags
_atom_site_disorder_group
Pt Pt 0.91623(8) -0.00021(13) 1.84473(5) 0.0722(5) Uani 1 d D .
P1 P 1.0618(7) -0.0934(4) 1.7787(5) 0.073(2) Uani 1 d D .
P2 P 1.1246(9) 0.0529(5) 1.9345(7) 0.102(3) Uani 1 d D .
N1 N 0.6203(29) 0.1610(13) 1.9177(18) 0.074(5) Uani 1 d . .
H1A H 0.5695(29) 0.1995(13) 1.8912(18) 0.089 Uiso 1 calc R .
C2 C 0.6077(32) 0.1440(17) 2.0115(20) 0.073(6) Uani 1 d . .
C3 C 0.6676(29) 0.0780(14) 2.0500(18) 0.066(5) Uani 1 d . .
H3A H 0.6489(29) 0.0633(14) 2.1095(18) 0.079 Uiso 1 calc R .
C4 C 0.7511(42) 0.0335(20) 2.0068(28) 0.080(8) Uani 1 d U .
O4 O 0.8134(30) -0.0280(12) 2.0333(21) 0.084(6) Uani 1 d U .
N5 N 0.7687(21) 0.0511(9) 1.9090(14) 0.055(4) Uani 1 d U .
C6 C 0.6915(34) 0.1291(18) 1.8711(25) 0.071(9) Uani 1 d U .
O6 O 0.7179(30) 0.1367(13) 1.7886(16) 0.085(5) Uani 1 d U .
C7 C 0.5332(29) 0.1991(17) 2.0702(16) 0.069(6) Uani 1 d . .
O7 O 0.4807(31) 0.2554(13) 2.0295(17) 0.093(6) Uani 1 d . .
O8 O 0.5330(48) 0.1813(17) 2.1522(20) 0.121(8) Uani 1 d U .
N9 N 0.7054(26) -0.0578(11) 1.7568(16) 0.068(5) Uani 1 d . .
C10 C 0.6331(24) -0.1147(13) 1.7872(16) 0.056(5) Uani 1 d . .
N10 N 0.7123(55) -0.1194(26) 1.8812(29) 0.123(14) Uani 1 d U .
H10A H 0.6917(55) -0.1546(26) 1.9174(29) 0.148 Uiso 1 calc R .
H10B H 0.7834(55) -0.0871(26) 1.9049(29) 0.148 Uiso 1 calc R .
C11 C 0.5214(32) -0.1528(21) 1.7288(20) 0.081(7) Uani 1 d . .
H11A H 0.4783(32) -0.1938(21) 1.7532(20) 0.097 Uiso 1 calc R .
C12 C 0.4657(41) -0.1330(22) 1.6309(24) 0.095(9) Uani 1 d . .
H12A H 0.3936(41) -0.1616(22) 1.5869(24) 0.114 Uiso 1 calc R .
C13 C 0.5293(37) -0.0648(20) 1.6042(24) 0.087(8) Uani 1 d . .
H13A H 0.4861(37) -0.0435(20) 1.5438(24) 0.104 Uiso 1 calc R .
C14 C 0.6543(33) -0.0302(14) 1.6670(18) 0.064(6) Uani 1 d U .
N14 N 0.7298(47) 0.0263(15) 1.6355(23) 0.103(9) Uani 1 d . .
H14A H 0.8121(47) 0.0452(15) 1.6733(23) 0.123 Uiso 1 calc R .
H14B H 0.6957(47) 0.0436(15) 1.5776(23) 0.123 Uiso 1 calc R .
C15 C 1.1554(36) -0.1612(14) 1.8629(21) 0.114(9) Uani 1 d DU .
H15A H 1.0769(36) -0.1804(14) 1.8948(21) 0.136 Uiso 1 calc R .
H15B H 1.1842(36) -0.2018(14) 1.8253(21) 0.136 Uiso 1 calc R .
C16 C 1.2967(81) -0.1432(41) 1.9408(49) 0.220(23) Uani 1 d DU .
H16A H 1.3307(81) -0.1868(41) 1.9791(49) 0.330 Uiso 1 calc R .
H16B H 1.2713(81) -0.1048(41) 1.9819(49) 0.330 Uiso 1 calc R .
H16C H 1.3793(81) -0.1263(41) 1.9118(49) 0.330 Uiso 1 calc R .
C17 C 1.2110(30) -0.0529(16) 1.7265(21) 0.107(8) Uani 1 d DU .
H17A H 1.2769(30) -0.0220(16) 1.7760(21) 0.128 Uiso 1 calc R .
H17B H 1.2763(30) -0.0930(16) 1.7122(21) 0.128 Uiso 1 calc R .
C18 C 1.1599(64) -0.0069(44) 1.6359(40) 0.171(17) Uani 1 d DU .
H18A H 1.2509(64) 0.0112(44) 1.6161(40) 0.256 Uiso 1 calc R .
H18B H 1.0985(64) 0.0344(44) 1.6489(40) 0.256 Uiso 1 calc R .
H18C H 1.0979(64) -0.0369(44) 1.5849(40) 0.256 Uiso 1 calc R .
C19 C 0.9397(30) -0.1448(15) 1.6795(19) 0.095(7) Uani 1 d DU .
H19A H 0.8611(30) -0.1712(15) 1.7048(19) 0.114 Uiso 1 calc R .
H19B H 0.8846(30) -0.1093(15) 1.6319(19) 0.114 Uiso 1 calc R .
C20 C 1.0200(49) -0.2004(21) 1.6269(30) 0.119(11) Uani 1 d DU .
H20A H 0.9431(49) -0.2240(21) 1.5761(30) 0.178 Uiso 1 calc R .
H20B H 1.0721(49) -0.2374(21) 1.6723(30) 0.178 Uiso 1 calc R .
H20C H 1.0957(49) -0.1752(21) 1.5991(30) 0.178 Uiso 1 calc R .
C21 C 1.2789(28) -0.0018(21) 2.0125(21) 0.123(9) Uani 1 d DU .
H21A H 1.3189(28) -0.0365(21) 1.9716(21) 0.148 Uiso 1 calc R .
H21B H 1.3643(28) 0.0316(21) 2.0412(21) 0.148 Uiso 1 calc R .
C22 C 1.2368(58) -0.0448(35) 2.0929(34) 0.155(16) Uani 1 d DU .
H22A H 1.3275(58) -0.0712(35) 2.1286(34) 0.233 Uiso 1 calc R .
H22B H 1.1550(58) -0.0797(35) 2.0661(34) 0.233 Uiso 1 calc R .
H22C H 1.2006(58) -0.0113(35) 2.1360(34) 0.233 Uiso 1 calc R .
C23 C 1.0871(33) 0.1219(18) 2.0248(22) 0.109(8) Uani 1 d DU .
H23A H 1.0306(33) 0.1636(18) 1.9895(22) 0.131 Uiso 1 calc R .
H23B H 1.0189(33) 0.0990(18) 2.0617(22) 0.131 Uiso 1 calc R .
C24 C 1.2287(63) 0.1511(38) 2.0949(42) 0.175(19) Uani 1 d DU .
H24A H 1.1970(63) 0.1860(38) 2.1381(42) 0.262 Uiso 1 calc R .
H24B H 1.2960(63) 0.1754(38) 2.0597(42) 0.262 Uiso 1 calc R .
H24C H 1.2843(63) 0.1106(38) 2.1321(42) 0.262 Uiso 1 calc R .
C25 C 1.2419(33) 0.1122(17) 1.8701(25) 0.122(10) Uani 1 d DU .
H25A H 1.3337(33) 0.1299(17) 1.9172(25) 0.146 Uiso 1 calc R .
H25B H 1.2784(33) 0.0816(17) 1.8232(25) 0.146 Uiso 1 calc R .
C26 C 1.1572(83) 0.1775(32) 1.8181(56) 0.186(20) Uani 1 d DU .
H26A H 1.2263(83) 0.2047(32) 1.7870(56) 0.279 Uiso 1 calc R .
H26B H 1.1230(83) 0.2091(32) 1.8639(56) 0.279 Uiso 1 calc R .
H26C H 1.0676(83) 0.1607(32) 1.7697(56) 0.279 Uiso 1 calc R .
C30 C 0.3134(59) 0.1632(28) 2.3733(32) 0.103(10) Uani 1 d U .
C31 C 0.2452(85) -0.1660(41) 2.3542(48) 0.137(19) Uani 1 d U .
Cl1 Cl 0.6399(47) -0.1757(18) 2.4215(20) 0.149(11) Uani 0.60 d P .
Cl2 Cl 0.5266(36) 0.0353(14) 2.3348(19) 0.117(6) Uani 0.50 d PU .
Cl3 Cl 0.5721(30) -0.2094(17) 2.2437(17) 0.125(7) Uani 0.50 d P .
Cl4 Cl 0.6327(43) -0.1372(15) 2.1245(17) 0.139(9) Uani 0.50 d PU .
Cl5 Cl 0.6419(54) 0.1709(20) 2.4273(24) 0.144(13) Uani 0.50 d PU .
Cl6 Cl 0.6473(36) -0.1494(17) 2.2220(20) 0.136(7) Uani 0.50 d PU .
Cl7 Cl 0.5823(44) -0.2255(20) 2.3375(26) 0.152(9) Uani 0.50 d PU .
Cl8 Cl 0.2831(54) -0.1311(26) 2.3640(32) 0.127(11) Uiso 0.35 d P .
Cl9 Cl 0.9190(50) -0.1259(22) 2.2640(30) 0.132(10) Uiso 0.35 d P .
Cl10 Cl 0.5202(43) -0.2926(19) 2.3560(25) 0.120(8) Uiso 0.35 d P .
Cl11 Cl 0.7410(50) -0.1215(22) 2.3886(29) 0.119(9) Uiso 0.30 d P .
Cl12 Cl 0.7355(51) 0.1055(22) 2.2870(31) 0.122(10) Uiso 0.30 d P .
Cl13 Cl 0.4698(64) -0.0324(29) 2.3355(38) 0.112(13) Uiso 0.25 d P .
Cl14 Cl 0.4914(98) 0.1340(42) 2.3418(54) 0.132(19) Uiso 0.20 d P .
Cl15 Cl 0.4284(118) -0.1213(53) 2.3250(70) 0.128(23) Uiso 0.15 d P .
Cl16 Cl 0.2519(75) -0.0232(26) 2.4661(44) 0.091(13) Uiso 0.15 d P .

loop_
_atom_type_symbol
_atom_type_description
_atom_type_scat_dispersion_real
_atom_type_scat_dispersion_imag
_atom_type_scat_source
C C 0.0181 0.0091 'International Tables Vol C Tables 4.2.6.8 and 6.1.1.4'
H H 0.0000 0.0000 'International Tables Vol C Tables 4.2.6.8 and 6.1.1.4'
N N 0.0311 0.0180 'International Tables Vol C Tables 4.2.6.8 and 6.1.1.4'
O O 0.0492 0.0322 'International Tables Vol C Tables 4.2.6.8 and 6.1.1.4'
P P 0.2955 0.4335 'International Tables Vol C Tables 4.2.6.8 and 6.1.1.4'
Cl Cl 0.3639 0.7018 'International Tables Vol C Tables 4.2.6.8 and 6.1.1.4'
Pt Pt -4.5932 6.9264 'International Tables Vol C Tables 4.2.6.8 and 6.1.1.4'

loop_
_geom_angle_atom_site_label_1
_geom_angle_atom_site_label_2
_geom_angle_atom_site_label_3
_geom_angle
_geom_angle_site_symmetry_1
_geom_angle_site_symmetry_3
_geom_angle_publ_flag
N5 Pt P2 94.4(6) . . ?
N5 Pt N9 85.8(8) . . ?
P2 Pt N9 178.0(6) . . ?
N5 Pt P1 164.0(5) . . ?
P2 Pt P1 94.7(3) . . ?
N9 Pt P1 84.6(6) . . ?
C15 P1 C17 106.7(11) . . ?
C15 P1 C19 105.4(11) . . ?
C17 P1 C19 104.2(11) . . ?
C15 P1 Pt 115.0(9) . . ?
C17 P1 Pt 112.1(9) . . ?
C19 P1 Pt 112.6(8) . . ?
C21 P2 C25 100.9(12) . . ?
C21 P2 C23 99.9(12) . . ?
C25 P2 C23 99.2(12) . . ?
C21 P2 Pt 121.1(12) . . ?
C25 P2 Pt 116.7(11) . . ?
C23 P2 Pt 115.6(9) . . ?
C6 N1 C2 127.3(26) . . ?
C3 C2 N1 117.7(23) . . ?
C3 C2 C7 121.5(24) . . ?
N1 C2 C7 120.8(25) . . ?
C4 C3 C2 123.1(26) . . ?
O4 C4 C3 130.2(37) . . ?
O4 C4 N5 109.8(33) . . ?
C3 C4 N5 119.8(30) . . ?
C4 N5 C6 112.2(23) . . ?
C4 N5 Pt 124.0(18) . . ?
C6 N5 Pt 121.9(17) . . ?
N1 C6 O6 135.9(25) . . ?
N1 C6 N5 119.1(27) . . ?
O6 C6 N5 104.6(28) . . ?
O7 C7 O8 126.7(30) . . ?
O7 C7 C2 116.8(23) . . ?
O8 C7 C2 116.5(28) . . ?
C10 N9 C14 120.9(23) . . ?
C10 N9 Pt 125.1(17) . . ?
C14 N9 Pt 113.9(17) . . ?
C11 C10 N9 122.8(25) . . ?
C11 C10 N10 136.0(33) . . ?
N9 C10 N10 101.1(28) . . ?
C10 C11 C12 121.4(31) . . ?
C11 C12 C13 114.2(29) . . ?
C14 C13 C12 120.9(26) . . ?
N9 C14 N14 120.9(26) . . ?
N9 C14 C13 118.7(25) . . ?
N14 C14 C13 120.2(25) . . ?
C16 C15 P1 121.6(26) . . ?
C18 C17 P1 118.2(22) . . ?
C20 C19 P1 117.4(21) . . ?
C22 C21 P2 117.4(21) . . ?
C24 C23 P2 115.9(22) . . ?
C26 C25 P2 115.2(23) . . ?
Cl8 C31 Cl15 45.2(74) . . ?
Cl11 Cl1 Cl7 105.6(30) . . ?
Cl11 Cl1 Cl15 89.5(33) . . ?
Cl7 Cl1 Cl15 72.5(31) . . ?
Cl11 Cl1 Cl10 134.0(27) . . ?
Cl7 Cl1 Cl10 30.1(18) . . ?
Cl15 Cl1 Cl10 85.7(28) . . ?
Cl13 Cl2 Cl14 146.9(40) . . ?
Cl13 Cl2 Cl12 142.1(30) . . ?
Cl14 Cl2 Cl12 69.9(30) . . ?
Cl6 Cl3 Cl7 118.6(28) . . ?
Cl6 Cl3 Cl4 32.9(15) . . ?
Cl7 Cl3 Cl4 151.5(25) . . ?
Cl6 Cl3 Cl10 150.4(23) . . ?
Cl7 Cl3 Cl10 32.4(19) . . ?
Cl4 Cl3 Cl10 174.0(18) . . ?
Cl6 Cl3 Cl15 85.4(29) . . ?
Cl7 Cl3 Cl15 66.5(29) . . ?
Cl4 Cl3 Cl15 102.1(26) . . ?
Cl10 Cl3 Cl15 83.8(26) . . ?
Cl6 Cl4 Cl3 32.0(16) . . ?
Cl3 Cl6 Cl4 115.0(27) . . ?
Cl3 Cl6 Cl7 30.7(15) . . ?
Cl4 Cl6 Cl7 145.8(25) . . ?
Cl3 Cl6 Cl9 127.7(25) . . ?
Cl4 Cl6 Cl9 94.3(24) . . ?
Cl7 Cl6 Cl9 109.4(19) . . ?
Cl3 Cl6 Cl11 91.1(20) . . ?
Cl4 Cl6 Cl11 153.8(26) . . ?
Cl7 Cl6 Cl11 60.4(15) . . ?
Cl9 Cl6 Cl11 67.4(17) . . ?
Cl3 Cl7 Cl10 116.1(32) . . ?
Cl3 Cl7 Cl1 126.4(32) . . ?
Cl10 Cl7 Cl1 117.2(32) . . ?
Cl3 Cl7 Cl15 81.1(33) . . ?
Cl10 Cl7 Cl15 118.8(37) . . ?
Cl1 Cl7 Cl15 69.5(30) . . ?
Cl3 Cl7 Cl6 30.7(17) . . ?
Cl10 Cl7 Cl6 146.3(28) . . ?
Cl1 Cl7 Cl6 96.5(23) . . ?
Cl15 Cl7 Cl6 72.4(28) . . ?
Cl3 Cl7 Cl11 91.7(24) . . ?
Cl10 Cl7 Cl11 151.2(30) . . ?
Cl1 Cl7 Cl11 37.0(20) . . ?
Cl15 Cl7 Cl11 70.5(28) . . ?
Cl6 Cl7 Cl11 61.0(15) . . ?
C31 Cl8 Cl15 115.4(91) . . ?
C31 Cl8 Cl16 134.4(84) . . ?
Cl15 Cl8 Cl16 109.8(46) . . ?
Cl7 Cl10 Cl3 31.5(18) . . ?
Cl7 Cl10 Cl1 32.7(19) . . ?
Cl3 Cl10 Cl1 64.1(13) . . ?
Cl1 Cl11 Cl7 37.4(17) . . ?
Cl1 Cl11 Cl6 94.5(23) . . ?
Cl7 Cl11 Cl6 58.6(15) . . ?
Cl2 Cl13 Cl15 168.0(58) . . ?
Cl5 Cl14 C30 106.5(45) . . ?
Cl5 Cl14 Cl2 107.9(43) . . ?
C30 Cl14 Cl2 118.0(49) . . ?
Cl8 Cl15 Cl13 105.6(65) . . ?
Cl8 Cl15 C31 19.4(28) . . ?
Cl13 Cl15 C31 124.5(66) . . ?
Cl8 Cl15 Cl1 111.9(57) . . ?
Cl13 Cl15 Cl1 103.7(51) . . ?
C31 Cl15 Cl1 107.4(50) . . ?
Cl8 Cl15 Cl7 114.0(56) . . ?
Cl13 Cl15 Cl7 132.6(59) . . ?
C31 Cl15 Cl7 98.4(46) . . ?
Cl1 Cl15 Cl7 37.9(20) . . ?
Cl8 Cl15 Cl3 131.2(56) . . ?
Cl13 Cl15 Cl3 122.8(56) . . ?
C31 Cl15 Cl3 111.9(47) . . ?
Cl1 Cl15 Cl3 64.2(28) . . ?
Cl7 Cl15 Cl3 32.4(17) . . ?

loop_
_geom_bond_atom_site_label_1
_geom_bond_atom_site_label_2
_geom_bond_distance
_geom_bond_site_symmetry_2
_geom_bond_publ_flag
Pt N5 1.97(2) . ?
Pt P2 2.183(7) . ?
Pt N9 2.22(2) . ?
Pt P1 2.420(6) . ?
P1 C15 1.76(2) . ?
P1 C17 1.80(2) . ?
P1 C19 1.80(2) . ?
P2 C21 1.82(2) . ?
P2 C25 1.86(2) . ?
P2 C23 1.86(2) . ?
N1 C6 1.16(4) . ?
N1 C2 1.39(4) . ?
C2 C3 1.36(4) . ?
C2 C7 1.53(4) . ?
C3 C4 1.32(5) . ?
C4 O4 1.25(4) . ?
C4 N5 1.46(4) . ?
N5 C6 1.59(3) . ?
C6 O6 1.25(4) . ?
C7 O7 1.20(4) . ?
C7 O8 1.20(4) . ?
N9 C10 1.32(3) . ?
N9 C14 1.34(3) . ?
C10 C11 1.31(4) . ?
C10 N10 1.35(5) . ?
C11 C12 1.40(5) . ?
C12 C13 1.43(5) . ?
C13 C14 1.38(5) . ?
C14 N14 1.34(4) . ?
C15 C16 1.49(4) . ?
C17 C18 1.50(3) . ?
C19 C20 1.51(3) . ?
C21 C22 1.49(3) . ?
C23 C24 1.49(4) . ?
C25 C26 1.49(4) . ?
C30 Cl14 1.80(9) . ?
C31 Cl8 0.71(7) . ?
C31 Cl15 1.92(12) . ?
Cl1 Cl11 1.46(5) . ?
Cl1 Cl7 1.48(4) . ?
Cl1 Cl15 2.25(10) . ?
Cl1 Cl10 2.43(5) . ?
Cl2 Cl13 1.32(5) . ?
Cl2 Cl14 1.81(8) . ?
Cl2 Cl12 2.44(5) . ?
Cl3 Cl6 1.34(4) . ?
Cl3 Cl7 1.34(4) . ?
Cl3 Cl4 2.28(4) . ?
Cl3 Cl10 2.30(4) . ?
Cl3 Cl15 2.47(10) . ?
Cl4 Cl6 1.37(4) . ?
Cl5 Cl14 1.70(9) . ?
Cl6 Cl7 2.30(4) . ?
Cl6 Cl9 2.35(5) . ?
Cl6 Cl11 2.35(5) . ?
Cl7 Cl10 1.37(5) . ?
Cl7 Cl15 2.29(11) . ?
Cl7 Cl11 2.34(6) . ?
Cl8 Cl15 1.51(11) . ?
Cl8 Cl16 2.47(7) . ?
Cl13 Cl15 1.64(11) . ?
